data_7711071
loop_
_publ_author_name
'Takahara, Chisa'
'Iwasaki, Suzuka'
'Kihara, Hyota'
'Miyake, Yusuke'
'Imoto, Hiroaki'
'Naka, Kensuke'

_publ_section_title
;
 4-Aryldithieno[3,2-b:2&#x2032;,3&#x2032;-d]arsoles: effects of the
 As-substituent on the structure, photophysical properties, and stability
;
_journal_name_full 'Dalton Transactions'
_journal_paper_doi 10.1039/D2DT02051C
_journal_year 2022
_chemical_formula_moiety 'C15 H11 As S2'
_chemical_formula_sum 'C15 H11 As S2'
_chemical_formula_weight 330.28
_space_group_crystal_system orthorhombic
_space_group_IT_number 33
_space_group_name_Hall 'P 2c -2n'
_space_group_name_H-M_alt 'P n a 21'
_atom_sites_solution_hydrogens geom
_atom_sites_solution_primary dual
_audit_creation_date 2022-02-02
_audit_creation_method
;
Olex2 1.3-ac4
(compiled 2020.11.27 svn.r5f609507 for Rigaku Oxford Diffraction, GUI svn.r6214)
;
_audit_update_record
;
2022-05-20 deposited with the CCDC.	2022-08-22 downloaded from the CCDC.
;
_cell_angle_alpha 90
_cell_angle_beta 90
_cell_angle_gamma 90
_cell_formula_units_Z 8
_cell_length_a 12.6098(12)
_cell_length_b 5.9542(6)
_cell_length_c 36.390(3)
_cell_measurement_reflns_used 3328
_cell_measurement_temperature 273.15
_cell_measurement_theta_max 28.9300
_cell_measurement_theta_min 3.2600
_cell_volume 2732.2(4)
_computing_cell_refinement 'CrysAlisPro 1.171.41.113a (Rigaku OD, 2021)'
_computing_data_collection 'CrysAlisPro 1.171.41.113a (Rigaku OD, 2021)'
_computing_data_reduction 'CrysAlisPro 1.171.41.113a (Rigaku OD, 2021)'
_computing_molecular_graphics 'Olex2 1.3-ac4 (Dolomanov et al., 2009)'
_computing_publication_material 'Olex2 1.3-ac4 (Dolomanov et al., 2009)'
_computing_structure_refinement 'SHELXL 2018/3 (Sheldrick, 2015)'
_computing_structure_solution 'SHELXT 2018/2 (Sheldrick, 2018)'
_diffrn_ambient_temperature 273.15
_diffrn_detector 'CCD plate'
_diffrn_measured_fraction_theta_full 0.999
_diffrn_measured_fraction_theta_max 0.924
_diffrn_measurement_details
;
List of Runs (angles in degrees, time in seconds):

  # Type    Start    End  Width  t~exp~   \w     \q     \k     \f   Frames
#--------------------------------------------------------------------------
  1  \w     62.00 107.40   0.20    5.00    --   30.00  54.00 -90.00  227
  2  \w    -74.00  51.40   0.20    5.00    --   30.00  54.00 -90.00  627
;
_diffrn_measurement_device 'two-circle diffractometer'
_diffrn_measurement_device_type 'XtaLAB Mini (JP)'
_diffrn_measurement_method '\w scans'
_diffrn_orient_matrix_type 'CrysAlisPro convention (1999,Acta A55,543-557)'
_diffrn_orient_matrix_UB_11 -0.0145821000
_diffrn_orient_matrix_UB_12 -0.0306363000
_diffrn_orient_matrix_UB_13 0.0161604000
_diffrn_orient_matrix_UB_21 -0.0071980000
_diffrn_orient_matrix_UB_22 0.0472243000
_diffrn_orient_matrix_UB_23 0.0105634000
_diffrn_orient_matrix_UB_31 -0.1179480000
_diffrn_orient_matrix_UB_32 0.0009573000
_diffrn_orient_matrix_UB_33 -0.0026533000
_diffrn_radiation_monochromator graphite
_diffrn_radiation_probe x-ray
_diffrn_radiation_type 'Mo K\a'
_diffrn_radiation_wavelength 0.71073
_diffrn_reflns_av_R_equivalents 0.0804
_diffrn_reflns_av_unetI/netI 0.0929
_diffrn_reflns_Laue_measured_fraction_full 0.999
_diffrn_reflns_Laue_measured_fraction_max 0.924
_diffrn_reflns_limit_h_max 18
_diffrn_reflns_limit_h_min -12
_diffrn_reflns_limit_k_max 7
_diffrn_reflns_limit_k_min -7
_diffrn_reflns_limit_l_max 32
_diffrn_reflns_limit_l_min -50
_diffrn_reflns_number 10880
_diffrn_reflns_point_group_measured_fraction_full 0.799
_diffrn_reflns_point_group_measured_fraction_max 0.671
_diffrn_reflns_theta_full 25.242
_diffrn_reflns_theta_max 32.584
_diffrn_reflns_theta_min 3.231
_diffrn_source 'fine-focus sealed X-ray tube'
_diffrn_source_type 'Rigaku (Mo) X-ray Source'
_exptl_absorpt_coefficient_mu 2.771
_exptl_absorpt_correction_T_max 0.886
_exptl_absorpt_correction_T_min 0.747
_exptl_absorpt_correction_type analytical
_exptl_absorpt_process_details
;
CrysAlisPro 1.171.41.113a (Rigaku Oxford Diffraction, 2021)
Analytical numeric absorption correction using a multifaceted crystal
model based on expressions derived by R.C. Clark & J.S. Reid.
(Clark, R. C. & Reid, J. S. (1995). Acta Cryst. A51, 887-897)
Empirical absorption correction using spherical harmonics,
implemented in SCALE3 ABSPACK scaling algorithm.
;
_exptl_crystal_colour colourless
_exptl_crystal_colour_primary colourless
_exptl_crystal_density_diffrn 1.606
_exptl_crystal_description plate
_exptl_crystal_F_000 1328
_exptl_crystal_size_max 0.88
_exptl_crystal_size_mid 0.67
_exptl_crystal_size_min 0.37
_refine_diff_density_max 1.763
_refine_diff_density_min -0.820
_refine_diff_density_rms 0.125
_refine_ls_abs_structure_details
;
 Flack x determined using 846 quotients [(I+)-(I-)]/[(I+)+(I-)]
 (Parsons, Flack and Wagner, Acta Cryst. B69 (2013) 249-259).
;
_refine_ls_abs_structure_Flack 0.15(2)
_refine_ls_extinction_method none
_refine_ls_goodness_of_fit_ref 0.838
_refine_ls_hydrogen_treatment constr
_refine_ls_matrix_type full
_refine_ls_number_parameters 303
_refine_ls_number_reflns 6651
_refine_ls_number_restraints 169
_refine_ls_restrained_S_all 0.830
_refine_ls_R_factor_all 0.1022
_refine_ls_R_factor_gt 0.0600
_refine_ls_shift/su_max 0.000
_refine_ls_shift/su_mean 0.000
_refine_ls_structure_factor_coef Fsqd
_refine_ls_weighting_details 'w=1/[\s^2^(Fo^2^)+(0.1000P)^2^] where P=(Fo^2^+2Fc^2^)/3'
_refine_ls_weighting_scheme calc
_refine_ls_wR_factor_gt 0.1446
_refine_ls_wR_factor_ref 0.1841
_reflns_Friedel_coverage 0.432
_reflns_Friedel_fraction_full 0.592
_reflns_Friedel_fraction_max 0.410
_reflns_number_gt 3812
_reflns_number_total 6651
_reflns_threshold_expression 'I > 2\s(I)'
_cod_data_source_file d2dt02051c2.cif
_cod_data_source_block 04_DTA-Me
_cod_database_code 7711071
_shelx_shelxl_version_number 2018/3
_chemical_oxdiff_formula CHAsS
_shelx_space_group_comment
;
The symmetry employed for this shelxl refinement is uniquely defined
by the following loop, which should always be used as a source of
symmetry information in preference to the above space-group names.
They are only intended as comments.
;
_shelx_estimated_absorpt_t_max 0.427
_shelx_estimated_absorpt_t_min 0.194
_reflns_odcompleteness_completeness 99.73
_reflns_odcompleteness_iscentric 1
_reflns_odcompleteness_theta 26.32
_olex2_refinement_description
;
1. Fixed Uiso
 At 1.2 times of:
  All C(H) groups
 At 1.5 times of:
  All C(H,H,H) groups
2. Rigid body (RIGU) restrains
 C17, C21, C23, C19, C18, C16, C22, C20
 with sigma for 1-2 distances of 0.004 and sigma for 1-3 distances of 0.004
 C27, C26, C25, C24, C29, C28, C30
 with sigma for 1-2 distances of 0.004 and sigma for 1-3 distances of 0.004
 C11, C15, C13, C12, C10, C9, C14
 with sigma for 1-2 distances of 0.004 and sigma for 1-3 distances of 0.004
 C6, C8, C4, C2, C3, C1, C5, C7
 with sigma for 1-2 distances of 0.004 and sigma for 1-3 distances of 0.004
3.a Aromatic/amide H refined with riding coordinates:
 C26(H26), C25(H25), C29(H29), C28(H28), C21(H21), C20(H20), C22(H22),
 C23(H23), C7(H7), C13(H13), C9(H9), C10(H10), C12(H12), C5(H5), C6(H6), C8(H8)
3.b Fitted hexagon refined as free rotating group:
 C27(C26,C25,C24,C29,C28), C13(C14,C9,C10,C11,C12)
3.c Idealised Me refined as rotating group:
 C15(H15A,H15B,H15C), C30(H30A,H30B,H30C)
;
_olex2_submission_special_instructions 'No special instructions were received'
_oxdiff_exptl_absorpt_empirical_details
;
Empirical correction (ABSPACK) includes:
- Absorption correction using spherical harmonics
- Frame scaling
;
_oxdiff_exptl_absorpt_empirical_full_max 1.518
_oxdiff_exptl_absorpt_empirical_full_min 0.764

loop_
_space_group_symop_operation_xyz
'x, y, z'
'-x, -y, z+1/2'
'x+1/2, -y+1/2, z'
'-x+1/2, y+1/2, z+1/2'

loop_
_atom_site_label
_atom_site_type_symbol
_atom_site_fract_x
_atom_site_fract_y
_atom_site_fract_z
_atom_site_U_iso_or_equiv
_atom_site_adp_type
_atom_site_occupancy
_atom_site_site_symmetry_order
_atom_site_calc_flag
_atom_site_refinement_flags_posn
_atom_site_refinement_flags_adp
_atom_site_refinement_flags_occupancy
_atom_site_disorder_assembly
_atom_site_disorder_group
As2 As 0.17311(7) -0.13283(16) 0.38431(3) 0.0444(2) Uani 1 1 d . . . . .
As1 As 1.06499(7) 1.13581(16) 0.61539(3) 0.0445(2) Uani 1 1 d . . . . .
S3 S 0.32110(16) -0.2176(5) 0.27695(8) 0.0483(6) Uani 1 1 d . . . . .
S4 S 0.1317(2) 0.2697(4) 0.28566(9) 0.0545(7) Uani 1 1 d . . . . .
S1 S 0.91777(17) 1.2127(5) 0.72285(8) 0.0490(6) Uani 1 1 d . . . . .
S2 S 1.1065(2) 0.7290(5) 0.71381(9) 0.0527(7) Uani 1 1 d . . . . .
C27 C 0.4270(4) 0.2450(11) 0.45869(18) 0.055(3) Uani 1 1 d G . . . .
C26 C 0.3313(5) 0.3486(8) 0.4502(2) 0.060(3) Uani 1 1 d G . . . .
H26 H 0.315659 0.489396 0.459816 0.073 Uiso 1 1 calc R U . . .
C25 C 0.2591(4) 0.2419(10) 0.42719(19) 0.053(3) Uani 1 1 d G . . . .
H25 H 0.195080 0.311312 0.421480 0.064 Uiso 1 1 calc R U . . .
C24 C 0.2825(4) 0.0316(10) 0.41275(15) 0.0414(18) Uani 1 1 d G . . . .
C29 C 0.3781(4) -0.0721(9) 0.42128(18) 0.051(2) Uani 1 1 d G . . . .
H29 H 0.393785 -0.212842 0.411619 0.061 Uiso 1 1 calc R U . . .
C28 C 0.4504(3) 0.0346(10) 0.44425(19) 0.055(2) Uani 1 1 d G . . . .
H28 H 0.514366 -0.034762 0.449955 0.065 Uiso 1 1 calc R U . . .
C4 C 1.0644(6) 0.9283(17) 0.6828(3) 0.0398(18) Uani 1 1 d . . . . .
C16 C 0.2640(7) -0.2390(14) 0.3447(3) 0.040(2) Uani 1 1 d . . . . .
C21 C 0.0614(7) 0.287(2) 0.3517(4) 0.057(3) Uani 1 1 d . . . . .
H21 H 0.024058 0.331092 0.372543 0.069 Uiso 1 1 calc R U . . .
C18 C 0.2456(6) -0.1154(14) 0.3130(3) 0.0385(17) Uani 1 1 d . . . . .
C17 C 0.1303(6) 0.1028(16) 0.3505(3) 0.0418(18) Uani 1 1 d . . . . .
C1 C 0.9763(6) 1.2381(16) 0.6560(3) 0.040(2) Uani 1 1 d . . . . .
C20 C 0.3353(6) -0.4150(17) 0.3388(3) 0.048(2) Uani 1 1 d . . . . .
H20 H 0.355051 -0.516815 0.356898 0.057 Uiso 1 1 calc R U . . .
C3 C 0.9914(6) 1.1179(14) 0.6865(3) 0.0385(18) Uani 1 1 d . . . . .
C2 C 1.1087(6) 0.9001(16) 0.6489(3) 0.0417(18) Uani 1 1 d . . . . .
C22 C 0.3722(7) -0.4218(19) 0.3043(3) 0.051(2) Uani 1 1 d . . . . .
H22 H 0.421042 -0.527741 0.296127 0.062 Uiso 1 1 calc R U . . .
C19 C 0.1741(6) 0.0697(15) 0.3165(3) 0.0388(17) Uani 1 1 d . . . . .
C23 C 0.0552(7) 0.3969(18) 0.3184(4) 0.059(3) Uani 1 1 d . . . . .
H23 H 0.014436 0.524558 0.314245 0.071 Uiso 1 1 calc R U . . .
C7 C 0.8645(7) 1.4199(19) 0.6962(3) 0.053(2) Uani 1 1 d . . . . .
H7 H 0.814794 1.523072 0.704627 0.063 Uiso 1 1 calc R U . . .
C13 C 0.9791(4) 0.7591(9) 0.5731(2) 0.053(3) Uani 1 1 d G . . . .
H13 H 1.043104 0.689896 0.578875 0.064 Uiso 1 1 calc R U . . .
C14 C 0.9561(4) 0.9709(9) 0.58701(17) 0.0441(18) Uani 1 1 d G . . . .
C9 C 0.8605(5) 1.0742(8) 0.57834(18) 0.047(2) Uani 1 1 d G . . . .
H9 H 0.845094 1.215938 0.587666 0.057 Uiso 1 1 calc R U . . .
C10 C 0.7879(4) 0.9658(10) 0.5557(2) 0.062(3) Uani 1 1 d G . . . .
H10 H 0.723943 1.034976 0.549911 0.074 Uiso 1 1 calc R U . . .
C11 C 0.8109(5) 0.7540(11) 0.54177(19) 0.056(3) Uani 1 1 d G . . . .
C12 C 0.9065(5) 0.6506(8) 0.5504(2) 0.061(3) Uani 1 1 d G . . . .
H12 H 0.921951 0.508930 0.541119 0.074 Uiso 1 1 calc R U . . .
C5 C 0.9034(7) 1.4176(17) 0.6607(3) 0.049(2) Uani 1 1 d . . . . .
H5 H 0.884448 1.519388 0.642503 0.059 Uiso 1 1 calc R U . . .
C15 C 0.7308(9) 0.636(2) 0.5165(4) 0.085(5) Uani 1 1 d . . . . .
H15A H 0.767357 0.531919 0.500900 0.127 Uiso 1 1 calc R U . . .
H15B H 0.695080 0.746085 0.501700 0.127 Uiso 1 1 calc R U . . .
H15C H 0.679736 0.556903 0.531187 0.127 Uiso 1 1 calc R U . . .
C6 C 1.1786(7) 0.710(2) 0.6484(4) 0.053(2) Uani 1 1 d . . . . .
H6 H 1.215059 0.663633 0.627539 0.064 Uiso 1 1 calc R U . . .
C8 C 1.1861(8) 0.6066(18) 0.6803(4) 0.062(3) Uani 1 1 d . . . . .
H8 H 1.229205 0.482391 0.684468 0.075 Uiso 1 1 calc R U . . .
C30 C 0.5108(11) 0.359(3) 0.4835(4) 0.088(5) Uani 1 1 d . . . . .
H30A H 0.538219 0.489714 0.471431 0.132 Uiso 1 1 calc R U . . .
H30B H 0.567685 0.255380 0.488209 0.132 Uiso 1 1 calc R U . . .
H30C H 0.478605 0.401650 0.506382 0.132 Uiso 1 1 calc R U . . .

loop_
_atom_site_aniso_label
_atom_site_aniso_U_11
_atom_site_aniso_U_22
_atom_site_aniso_U_33
_atom_site_aniso_U_23
_atom_site_aniso_U_13
_atom_site_aniso_U_12
As2 0.0458(4) 0.0536(6) 0.0337(5) -0.0009(5) 0.0035(4) -0.0096(3)
As1 0.0464(4) 0.0533(6) 0.0337(5) -0.0017(5) 0.0055(4) -0.0092(4)
S3 0.0401(10) 0.0716(16) 0.0333(14) -0.0032(13) 0.0005(9) 0.0007(10)
S4 0.0557(13) 0.0521(15) 0.056(2) 0.0073(13) -0.0183(12) -0.0020(10)
S1 0.0425(11) 0.0706(15) 0.0340(14) -0.0020(13) 0.0020(9) 0.0011(11)
S2 0.0505(12) 0.0578(15) 0.0497(19) 0.0071(12) -0.0128(11) 0.0005(11)
C27 0.062(5) 0.071(7) 0.032(6) -0.004(4) 0.011(4) -0.022(4)
C26 0.073(6) 0.061(7) 0.048(6) -0.015(5) 0.009(4) -0.015(4)
C25 0.052(5) 0.057(6) 0.051(7) 0.001(4) -0.002(4) 0.002(4)
C24 0.043(4) 0.057(5) 0.025(4) -0.002(4) 0.010(3) -0.006(3)
C29 0.050(4) 0.060(6) 0.042(6) -0.009(5) 0.001(4) 0.001(4)
C28 0.039(4) 0.078(6) 0.046(6) -0.006(5) -0.001(4) -0.008(4)
C4 0.031(4) 0.049(5) 0.039(5) -0.003(4) -0.005(3) -0.009(3)
C16 0.047(4) 0.040(5) 0.034(5) 0.003(3) -0.008(3) -0.003(3)
C21 0.032(4) 0.072(6) 0.068(7) -0.022(6) -0.011(4) 0.009(4)
C18 0.043(4) 0.044(4) 0.028(4) -0.003(3) -0.003(3) -0.006(3)
C17 0.036(4) 0.052(5) 0.037(5) -0.008(4) -0.006(3) -0.001(3)
C1 0.042(4) 0.048(5) 0.031(5) -0.004(3) 0.001(3) -0.005(3)
C20 0.046(4) 0.053(5) 0.043(5) 0.008(4) -0.009(4) 0.003(3)
C3 0.031(3) 0.050(5) 0.034(4) 0.005(3) -0.006(3) -0.003(3)
C2 0.037(4) 0.052(4) 0.036(5) -0.003(4) -0.002(3) 0.001(3)
C22 0.037(4) 0.065(6) 0.052(5) -0.013(5) -0.004(4) 0.012(4)
C19 0.037(4) 0.041(4) 0.038(5) 0.003(4) -0.009(3) -0.008(3)
C23 0.041(4) 0.051(5) 0.084(8) -0.018(5) -0.025(5) 0.009(4)
C7 0.042(4) 0.063(6) 0.053(6) -0.007(5) -0.003(4) 0.008(4)
C13 0.064(5) 0.049(6) 0.047(7) -0.004(4) 0.005(4) -0.004(4)
C14 0.057(4) 0.043(4) 0.032(4) 0.000(4) 0.006(3) -0.006(4)
C9 0.048(4) 0.052(5) 0.042(5) 0.000(4) 0.007(4) -0.004(3)
C10 0.057(5) 0.082(7) 0.048(6) -0.012(5) 0.000(4) -0.007(5)
C11 0.055(5) 0.069(7) 0.042(7) -0.005(4) 0.008(4) -0.019(4)
C12 0.068(6) 0.060(6) 0.057(7) -0.008(5) 0.007(5) -0.010(4)
C5 0.051(5) 0.046(4) 0.050(5) -0.006(4) -0.008(4) 0.002(4)
C15 0.063(6) 0.122(12) 0.068(9) -0.036(8) 0.009(6) -0.031(7)
C6 0.040(4) 0.057(5) 0.062(7) -0.011(5) -0.007(4) -0.003(4)
C8 0.050(5) 0.053(6) 0.085(9) 0.010(6) -0.025(5) 0.006(4)
C30 0.090(8) 0.121(13) 0.052(8) -0.019(8) -0.012(6) -0.040(8)

loop_
_atom_type_symbol
_atom_type_description
_atom_type_scat_dispersion_real
_atom_type_scat_dispersion_imag
_atom_type_scat_source
C C 0.0033 0.0016 'International Tables Vol C Tables 4.2.6.8 and 6.1.1.4'
H H 0.0000 0.0000 'International Tables Vol C Tables 4.2.6.8 and 6.1.1.4'
As As 0.0499 2.0058 'International Tables Vol C Tables 4.2.6.8 and 6.1.1.4'
S S 0.1246 0.1234 'International Tables Vol C Tables 4.2.6.8 and 6.1.1.4'

loop_
_exptl_crystal_face_index_h
_exptl_crystal_face_index_k
_exptl_crystal_face_index_l
_exptl_crystal_face_perp_dist
2 17 10 0.2536
-2 -2 -49 0.0351
-2 14 30 0.1865
-2 3 49 0.0327
-2 -3 49 0.0460
-3 -9 40 0.1628
-3 -17 0 0.2790
-2 -16 -15 0.2836
-3 9 -42 0.1253
8 -4 11 0.6290

loop_
_geom_angle_atom_site_label_1
_geom_angle_atom_site_label_2
_geom_angle_atom_site_label_3
_geom_angle
_geom_angle_site_symmetry_1
_geom_angle_site_symmetry_3
_geom_angle_publ_flag
C16 As2 C24 97.9(3) . . ?
C17 As2 C24 99.6(3) . . ?
C17 As2 C16 86.0(4) . . ?
C1 As1 C14 98.8(3) . . ?
C2 As1 C1 85.0(4) . . ?
C2 As1 C14 99.6(3) . . ?
C22 S3 C18 91.0(5) . . ?
C23 S4 C19 91.6(6) . . ?
C7 S1 C3 90.7(5) . . ?
C4 S2 C8 90.5(5) . . ?
C26 C27 C28 120.0 . . ?
C26 C27 C30 121.9(7) . . ?
C28 C27 C30 118.0(7) . . ?
C25 C26 C27 120.0 . . ?
C26 C25 C24 120.0 . . ?
C25 C24 As2 119.6(3) . . ?
C29 C24 As2 120.1(3) . . ?
C29 C24 C25 120.0 . . ?
C24 C29 C28 120.0 . . ?
C29 C28 C27 120.0 . . ?
C3 C4 S2 131.8(8) . . ?
C2 C4 S2 112.4(7) . . ?
C2 C4 C3 115.8(9) . . ?
C18 C16 As2 110.2(6) . . ?
C18 C16 C20 112.1(9) . . ?
C20 C16 As2 137.4(8) . . ?
C23 C21 C17 112.3(11) . . ?
C16 C18 S3 110.6(7) . . ?
C16 C18 C19 116.0(8) . . ?
C19 C18 S3 133.3(7) . . ?
C21 C17 As2 136.1(9) . . ?
C19 C17 As2 110.9(7) . . ?
C19 C17 C21 112.9(10) . . ?
C3 C1 As1 112.4(7) . . ?
C3 C1 C5 113.2(9) . . ?
C5 C1 As1 134.3(8) . . ?
C22 C20 C16 113.0(9) . . ?
C4 C3 S1 131.8(7) . . ?
C1 C3 S1 112.9(7) . . ?
C1 C3 C4 115.3(9) . . ?
C4 C2 As1 111.3(7) . . ?
C4 C2 C6 111.0(9) . . ?
C6 C2 As1 137.5(8) . . ?
C20 C22 S3 113.3(8) . . ?
C18 C19 S4 132.1(8) . . ?
C17 C19 S4 111.4(7) . . ?
C17 C19 C18 116.5(8) . . ?
C21 C23 S4 111.8(8) . . ?
C5 C7 S1 112.6(8) . . ?
C14 C13 C12 120.0 . . ?
C13 C14 As1 119.7(3) . . ?
C9 C14 As1 120.0(3) . . ?
C9 C14 C13 120.0 . . ?
C14 C9 C10 120.0 . . ?
C11 C10 C9 120.0 . . ?
C10 C11 C15 119.7(7) . . ?
C12 C11 C10 120.0 . . ?
C12 C11 C15 120.3(7) . . ?
C11 C12 C13 120.0 . . ?
C7 C5 C1 110.6(10) . . ?
C8 C6 C2 113.7(11) . . ?
C6 C8 S2 112.4(8) . . ?

loop_
_geom_bond_atom_site_label_1
_geom_bond_atom_site_label_2
_geom_bond_distance
_geom_bond_site_symmetry_2
_geom_bond_publ_flag
As2 C24 1.983(4) . ?
As2 C16 1.947(11) . ?
As2 C17 1.942(10) . ?
As1 C1 1.951(10) . ?
As1 C2 1.939(9) . ?
As1 C14 1.979(4) . ?
S3 C18 1.730(9) . ?
S3 C22 1.698(11) . ?
S4 C19 1.721(9) . ?
S4 C23 1.710(12) . ?
S1 C3 1.711(10) . ?
S1 C7 1.707(11) . ?
S2 C4 1.720(10) . ?
S2 C8 1.740(14) . ?
C27 C26 1.3900 . ?
C27 C28 1.3900 . ?
C27 C30 1.547(12) . ?
C26 C25 1.3900 . ?
C25 C24 1.3900 . ?
C24 C29 1.3900 . ?
C29 C28 1.3900 . ?
C4 C3 1.463(12) . ?
C4 C2 1.365(13) . ?
C16 C18 1.388(13) . ?
C16 C20 1.398(12) . ?
C21 C17 1.402(13) . ?
C21 C23 1.378(18) . ?
C18 C19 1.430(12) . ?
C17 C19 1.371(14) . ?
C1 C3 1.336(13) . ?
C1 C5 1.420(13) . ?
C20 C22 1.339(14) . ?
C2 C6 1.436(14) . ?
C7 C5 1.380(15) . ?
C13 C14 1.3900 . ?
C13 C12 1.3900 . ?
C14 C9 1.3900 . ?
C9 C10 1.3900 . ?
C10 C11 1.3900 . ?
C11 C12 1.3900 . ?
C11 C15 1.536(12) . ?
C6 C8 1.316(17) . ?

loop_
_exptl_oxdiff_crystal_face_indexfrac_h
_exptl_oxdiff_crystal_face_indexfrac_k
_exptl_oxdiff_crystal_face_indexfrac_l
_exptl_oxdiff_crystal_face_x
_exptl_oxdiff_crystal_face_y
_exptl_oxdiff_crystal_face_z
2.2059 16.8117 9.6248 -0.3917 0.8797 -0.2696
-2.0615 -2.4601 -49.2204 -0.6900 -0.6213 0.3714
-2.3391 13.5479 29.8976 0.1022 0.9724 0.2095
-1.9298 2.7801 49.2864 0.7395 0.6658 0.0995
-2.3169 -2.7225 48.7099 0.9044 0.4026 0.1414
-2.6792 -9.4306 40.3343 0.9798 0.0000 0.2000
-2.9086 -16.6686 0.1518 0.5555 -0.7646 0.3267
-2.0439 -16.4661 -14.6170 0.2980 -0.9173 0.2641
-2.5161 8.9273 -41.6244 -0.9095 0.0000 0.4158
8.0268 -3.7164 10.5629 0.1675 -0.1217 -0.9783
